data_4121067
loop_
_publ_author_name
'Xiao-Ping Zhou'
'Yuan Wu'
'Dan Li'

_publ_section_title
;
 Polyhedral Metal-Imidazolate Cages: Control of Self-Assembly and Cage to
 Cage Transformation
;
_journal_name_full 'Journal of the American Chemical Society'
_journal_page_first 16062
_journal_page_last 16065
_journal_paper_doi 10.1021/ja4092984
_journal_volume 135
_journal_year 2013
_chemical_formula_sum 'C3.12 H2.88 Br0.08 N0.96 Ni0.16 O0.02'
_chemical_formula_weight 69.93
_chemical_name_systematic
; 
 ? 
;
_space_group_IT_number 217
_symmetry_cell_setting cubic
_symmetry_space_group_name_Hall 'I -4 2 3'
_symmetry_space_group_name_H-M 'I -4 3 m'
_atom_sites_solution_hydrogens geom
_atom_sites_solution_primary direct
_atom_sites_solution_secondary difmap
_audit_creation_method SHELXL-97
_cell_angle_alpha 90.00
_cell_angle_beta 90.00
_cell_angle_gamma 90.00
_cell_formula_units_Z 100
_cell_length_a 21.13380(10)
_cell_length_b 21.13380(10)
_cell_length_c 21.13380(10)
_cell_measurement_temperature 293(2)
_cell_volume 9439.15(8)
_computing_cell_refinement
;       
CrysAlisPro, Agilent Technologies,
Version 1.171.35.11 (release 31-10-2012 CrysAlis171 .NET)
(compiled Oct 31 21:38:00 2012)
;
_computing_data_collection
;       
CrysAlisPro, Agilent Technologies,
Version 1.171.35.11 (release 31-10-2012 CrysAlis171 .NET)
(compiled Oct 31 21:38:00 2012)
;
_computing_data_reduction
;       
CrysAlisPro, Agilent Technologies,
Version 1.171.35.11 (release 31-10-2012 CrysAlis171 .NET)
(compiled Oct 31 21:38:00 2012)
;
_computing_molecular_graphics Olex-2
_computing_publication_material Olex-2
_computing_structure_refinement 'SHELXL-97 (Sheldrick, 1997)'
_computing_structure_solution 'SHELXS-97 (Sheldrick, 1990)'
_diffrn_ambient_temperature 293(2)
_diffrn_detector_area_resol_mean 10.4098
_diffrn_measured_fraction_theta_full 0.989
_diffrn_measured_fraction_theta_max 0.990
_diffrn_measurement_device_type 'Xcalibur, Atlas, Gemini'
_diffrn_measurement_method '\w scans'
_diffrn_radiation_monochromator graphite
_diffrn_radiation_source 'fine-focus sealed tube'
_diffrn_radiation_type CuK\a
_diffrn_radiation_wavelength 1.54178
_diffrn_reflns_av_R_equivalents 0.0181
_diffrn_reflns_av_sigmaI/netI 0.0185
_diffrn_reflns_limit_h_max 17
_diffrn_reflns_limit_h_min -11
_diffrn_reflns_limit_k_max 24
_diffrn_reflns_limit_k_min -16
_diffrn_reflns_limit_l_max 17
_diffrn_reflns_limit_l_min -26
_diffrn_reflns_number 4153
_diffrn_reflns_theta_full 72.82
_diffrn_reflns_theta_max 72.82
_diffrn_reflns_theta_min 2.96
_exptl_absorpt_coefficient_mu 2.288
_exptl_absorpt_correction_T_max 0.760
_exptl_absorpt_correction_T_min 0.755
_exptl_absorpt_correction_type multi-scan
_exptl_absorpt_process_details
;
CrysAlisPro, Agilent Technologies,
Version 1.171.35.11 (release 31-10-2012 CrysAlis171 .NET)
(compiled Oct 31 21:38:00 2012)
empirical absorption correction using spherical harmonics,
 implemented in SCALE3 ABSPACK scaling algorithm.
;
_exptl_crystal_colour purple
_exptl_crystal_density_diffrn 1.230
_exptl_crystal_description block-like
_exptl_crystal_F_000 3576
_exptl_crystal_size_max 0.18
_exptl_crystal_size_mid 0.12
_exptl_crystal_size_min 0.12
_platon_squeeze_details
;
;
_refine_diff_density_max 0.711
_refine_diff_density_min -0.458
_refine_diff_density_rms 0.169
_refine_ls_abs_structure_details 'Flack H D (1983), Acta Cryst. A39, 876-881'
_refine_ls_abs_structure_Flack 0.01(6)
_refine_ls_extinction_method none
_refine_ls_goodness_of_fit_ref 1.248
_refine_ls_hydrogen_treatment mixed
_refine_ls_matrix_type full
_refine_ls_number_parameters 131
_refine_ls_number_reflns 1545
_refine_ls_number_restraints 0
_refine_ls_restrained_S_all 1.248
_refine_ls_R_factor_all 0.0573
_refine_ls_R_factor_gt 0.0539
_refine_ls_shift/su_max 0.000
_refine_ls_shift/su_mean 0.000
_refine_ls_structure_factor_coef Fsqd
_refine_ls_weighting_details 'calc w=1/[\s^2^(Fo^2^)+(0.0965P)^2^+0.0000P] where P=(Fo^2^+2Fc^2^)/3'
_refine_ls_weighting_scheme calc
_refine_ls_wR_factor_gt 0.1364
_refine_ls_wR_factor_ref 0.1418
_reflns_number_gt 1429
_reflns_number_total 1545
_reflns_threshold_expression >2sigma(I)
_cod_data_source_file ja4092984_si_002_3.cif
_cod_data_source_block 2b
_cod_database_code 4121067

loop_
_symmetry_equiv_pos_as_xyz
'x, y, z'
'-x, -y, z'
'-x, y, -z'
'x, -y, -z'
'z, x, y'
'z, -x, -y'
'-z, -x, y'
'-z, x, -y'
'y, z, x'
'-y, z, -x'
'y, -z, -x'
'-y, -z, x'
'y, x, z'
'-y, -x, z'
'y, -x, -z'
'-y, x, -z'
'x, z, y'
'-x, z, -y'
'-x, -z, y'
'x, -z, -y'
'z, y, x'
'z, -y, -x'
'-z, y, -x'
'-z, -y, x'
'x+1/2, y+1/2, z+1/2'
'-x+1/2, -y+1/2, z+1/2'
'-x+1/2, y+1/2, -z+1/2'
'x+1/2, -y+1/2, -z+1/2'
'z+1/2, x+1/2, y+1/2'
'z+1/2, -x+1/2, -y+1/2'
'-z+1/2, -x+1/2, y+1/2'
'-z+1/2, x+1/2, -y+1/2'
'y+1/2, z+1/2, x+1/2'
'-y+1/2, z+1/2, -x+1/2'
'y+1/2, -z+1/2, -x+1/2'
'-y+1/2, -z+1/2, x+1/2'
'y+1/2, x+1/2, z+1/2'
'-y+1/2, -x+1/2, z+1/2'
'y+1/2, -x+1/2, -z+1/2'
'-y+1/2, x+1/2, -z+1/2'
'x+1/2, z+1/2, y+1/2'
'-x+1/2, z+1/2, -y+1/2'
'-x+1/2, -z+1/2, y+1/2'
'x+1/2, -z+1/2, -y+1/2'
'z+1/2, y+1/2, x+1/2'
'z+1/2, -y+1/2, -x+1/2'
'-z+1/2, y+1/2, -x+1/2'
'-z+1/2, -y+1/2, x+1/2'

loop_
_atom_site_label
_atom_site_type_symbol
_atom_site_fract_x
_atom_site_fract_y
_atom_site_fract_z
_atom_site_U_iso_or_equiv
_atom_site_adp_type
_atom_site_occupancy
_atom_site_symmetry_multiplicity
_atom_site_calc_flag
_atom_site_refinement_flags
_atom_site_disorder_assembly
_atom_site_disorder_group
Ni1 Ni -0.14174(3) 0.85826(3) 0.14174(3) 0.0518(3) Uani 1 6 d S . .
Ni2 Ni 0.14742(3) 0.85258(3) 0.14742(3) 0.0520(3) Uani 1 6 d S . .
Br1 Br -0.20638(3) 0.79362(3) 0.20638(3) 0.0928(5) Uani 1 6 d S . .
N3 N 0.136(3) 0.855(3) 0.2493(2) 0.057(8) Uani 0.50 1 d P A -1
C6 C 0.1389(5) 0.8064(4) 0.2976(4) 0.081(2) Uani 0.50 1 d P A -1
H6A H 0.1383 0.8262 0.3390 0.097 Uiso 0.50 1 calc PR A -1
H6B H 0.1783 0.7834 0.2936 0.097 Uiso 0.50 1 calc PR A -1
C4 C 0.0360(3) 0.8731(3) 0.2233(3) 0.0571(14) Uani 0.50 1 d P A -1
N2 N 0.0518(2) 0.8390(2) 0.1384(2) 0.0509(14) Uani 0.50 1 d P A -1
N1 N -0.0533(3) 0.8683(3) 0.1696(3) 0.0575(12) Uani 0.50 1 d P A -1
C2 C -0.0296(3) 0.8787(4) 0.2294(3) 0.1150(19) Uani 1 1 d . A -1
C10 C -0.0150(5) 0.6764(5) 0.2827(7) 0.159(8) Uani 0.50 1 d PG A -1
H10 H -0.0484 0.6481 0.2793 0.191 Uiso 0.50 1 calc PR A -1
C11 C -0.0265(3) 0.7412(6) 0.2822(7) 0.195(16) Uani 0.50 1 d PG A -1
H11 H -0.0677 0.7561 0.2784 0.234 Uiso 0.50 1 calc PR A -1
C12 C 0.0235(4) 0.7835(4) 0.2874(5) 0.100(3) Uani 0.50 1 d PG A -1
H12 H 0.0158 0.8268 0.2870 0.120 Uiso 0.50 1 calc PR A -1
C7 C 0.0851(3) 0.7611(4) 0.2930(4) 0.081(2) Uani 0.50 1 d PG A -1
C8 C 0.0967(4) 0.6964(4) 0.2935(6) 0.128(4) Uani 0.50 1 d PG A -1
H8 H 0.1379 0.6814 0.2972 0.153 Uiso 0.50 1 calc PR A -1
C9 C 0.0466(6) 0.6540(3) 0.2883(7) 0.166(8) Uani 0.50 1 d PG A -1
H9 H 0.0544 0.6107 0.2887 0.199 Uiso 0.50 1 calc PR A -1
C5 C 0.1276(4) 0.9130(4) 0.2687(3) 0.0649(16) Uani 0.50 1 d P A -1
H5 H 0.1608 0.9412 0.2559 0.097 Uiso 0.50 1 d PR A -1
C3 C -0.0693(5) 0.8933(7) 0.2828(4) 0.094(3) Uani 0.50 1 d P A -1
H3A H -0.1127 0.8941 0.2696 0.141 Uiso 0.50 1 calc PR A -1
H3B H -0.0578 0.9339 0.2995 0.141 Uiso 0.50 1 calc PR A -1
H3C H -0.0638 0.8616 0.3149 0.141 Uiso 0.50 1 calc PR A -1
C1 C -0.0026(2) 0.86442(15) 0.13558(15) 0.0597(10) Uani 1 2 d S . .
H1 H -0.0074 0.8868 0.0980 0.072 Uiso 0.50 1 calc PR A .

loop_
_atom_site_aniso_label
_atom_site_aniso_U_11
_atom_site_aniso_U_22
_atom_site_aniso_U_33
_atom_site_aniso_U_23
_atom_site_aniso_U_13
_atom_site_aniso_U_12
Ni1 0.0518(3) 0.0518(3) 0.0518(3) 0.0042(3) 0.0042(3) -0.0042(3)
Ni2 0.0520(3) 0.0520(3) 0.0520(3) 0.0041(3) -0.0041(3) 0.0041(3)
Br1 0.0928(5) 0.0928(5) 0.0928(5) 0.0241(3) 0.0241(3) -0.0241(3)
N3 0.060(15) 0.056(12) 0.0554(19) 0.014(4) -0.009(4) -0.003(13)
C6 0.089(5) 0.078(5) 0.076(4) 0.029(4) -0.006(5) 0.002(4)
C4 0.057(3) 0.065(4) 0.048(3) 0.004(3) -0.006(3) 0.004(3)
N2 0.056(2) 0.046(2) 0.051(3) 0.002(2) 0.000(2) -0.0001(17)
N1 0.054(3) 0.062(3) 0.056(3) 0.006(2) 0.001(2) 0.003(2)
C2 0.106(4) 0.138(5) 0.101(4) 0.001(4) -0.001(3) 0.009(4)
C10 0.140(14) 0.144(14) 0.194(19) 0.026(13) 0.021(12) -0.048(12)
C11 0.087(6) 0.30(4) 0.20(2) 0.14(3) -0.008(11) -0.031(14)
C12 0.093(6) 0.116(8) 0.091(6) 0.024(6) 0.003(5) 0.020(6)
C7 0.084(5) 0.081(5) 0.077(5) 0.019(5) -0.004(4) 0.005(4)
C8 0.104(6) 0.129(17) 0.15(2) 0.057(9) 0.014(13) 0.010(12)
C9 0.176(18) 0.092(8) 0.23(2) 0.042(11) -0.008(18) -0.006(10)
C5 0.069(4) 0.073(4) 0.052(3) 0.006(3) -0.002(3) 0.002(3)
C3 0.073(5) 0.148(9) 0.062(4) -0.021(5) 0.001(4) 0.014(5)
C1 0.054(2) 0.0627(15) 0.0627(15) 0.017(2) 0.0029(14) -0.0029(14)

loop_
_atom_type_symbol
_atom_type_description
_atom_type_scat_dispersion_real
_atom_type_scat_dispersion_imag
_atom_type_scat_source
C C 0.0181 0.0091 'International Tables Vol C Tables 4.2.6.8 and 6.1.1.4'
H H 0.0000 0.0000 'International Tables Vol C Tables 4.2.6.8 and 6.1.1.4'
O O 0.0492 0.0322 'International Tables Vol C Tables 4.2.6.8 and 6.1.1.4'
Ni Ni -3.0029 0.5091 'International Tables Vol C Tables 4.2.6.8 and 6.1.1.4'
Br Br -0.6763 1.2805 'International Tables Vol C Tables 4.2.6.8 and 6.1.1.4'
N N 0.0311 0.0180 'International Tables Vol C Tables 4.2.6.8 and 6.1.1.4'

loop_
_geom_angle_atom_site_label_1
_geom_angle_atom_site_label_2
_geom_angle_atom_site_label_3
_geom_angle
_geom_angle_site_symmetry_1
_geom_angle_site_symmetry_3
N1 Ni1 N1 33.4(4) 13_465 8_566
N1 Ni1 N1 72.9(4) 13_465 .
N1 Ni1 N1 102.29(19) 8_566 .
N1 Ni1 N1 102.29(19) 13_465 20_566
N1 Ni1 N1 123.7(3) 8_566 20_566
N1 Ni1 N1 33.4(4) . 20_566
N1 Ni1 N1 102.29(19) 13_465 23
N1 Ni1 N1 72.9(4) 8_566 23
N1 Ni1 N1 123.7(3) . 23
N1 Ni1 N1 102.29(19) 20_566 23
N1 Ni1 N1 123.7(3) 13_465 11_465
N1 Ni1 N1 102.29(19) 8_566 11_465
N1 Ni1 N1 102.29(19) . 11_465
N1 Ni1 N1 72.9(4) 20_566 11_465
N1 Ni1 N1 33.4(4) 23 11_465
N1 Ni1 Br1 115.95(16) 13_465 .
N1 Ni1 Br1 115.95(16) 8_566 .
N1 Ni1 Br1 115.94(16) . .
N1 Ni1 Br1 115.94(16) 20_566 .
N1 Ni1 Br1 115.94(16) 23 .
N1 Ni1 Br1 115.94(16) 11_465 .
N2 Ni2 N2 18.9(3) 6_566 14_665
N2 Ni2 N2 93.4(2) 6_566 .
N2 Ni2 N2 105.5(3) 14_665 .
N2 Ni2 N2 78.3(3) 6_566 20_566
N2 Ni2 N2 93.4(2) 14_665 20_566
N2 Ni2 N2 18.9(3) . 20_566
N2 Ni2 N2 105.5(3) 6_566 21
N2 Ni2 N2 93.4(2) 14_665 21
N2 Ni2 N2 78.3(3) . 21
N2 Ni2 N2 93.4(2) 20_566 21
N2 Ni2 N2 93.4(2) 6_566 12_665
N2 Ni2 N2 78.3(3) 14_665 12_665
N2 Ni2 N2 93.4(2) . 12_665
N2 Ni2 N2 105.5(3) 20_566 12_665
N2 Ni2 N2 18.9(3) 21 12_665
N2 Ni2 N3 75.5(14) 6_566 14_665
N2 Ni2 N3 89.3(17) 14_665 14_665
N2 Ni2 N3 94.7(18) . 14_665
N2 Ni2 N3 80.0(15) 20_566 14_665
N2 Ni2 N3 173.0(19) 21 14_665
N2 Ni2 N3 167(2) 12_665 14_665
N2 Ni2 N3 89.3(18) 6_566 6_566
N2 Ni2 N3 75.5(14) 14_665 6_566
N2 Ni2 N3 173.0(19) . 6_566
N2 Ni2 N3 167(2) 20_566 6_566
N2 Ni2 N3 94.7(18) 21 6_566
N2 Ni2 N3 80.0(15) 12_665 6_566
N3 Ni2 N3 92(3) 14_665 6_566
N2 Ni2 N3 94.7(18) 6_566 21
N2 Ni2 N3 80.0(15) 14_665 21
N2 Ni2 N3 167(2) . 21
N2 Ni2 N3 173.0(19) 20_566 21
N2 Ni2 N3 89.3(18) 21 21
N2 Ni2 N3 75.5(14) 12_665 21
N3 Ni2 N3 97.5(2) 14_665 21
N3 Ni2 N3 7(4) 6_566 21
N2 Ni2 N3 80.0(15) 6_566 .
N2 Ni2 N3 94.7(18) 14_665 .
N2 Ni2 N3 89.3(18) . .
N2 Ni2 N3 75.5(14) 20_566 .
N2 Ni2 N3 167(2) 21 .
N2 Ni2 N3 173.0(19) 12_665 .
N3 Ni2 N3 7(4) 14_665 .
N3 Ni2 N3 97.5(2) 6_566 .
N3 Ni2 N3 103(3) 21 .
N2 Ni2 N3 167(2) 6_566 20_566
N2 Ni2 N3 173.0(19) 14_665 20_566
N2 Ni2 N3 75.5(14) . 20_566
N2 Ni2 N3 89.3(18) 20_566 20_566
N2 Ni2 N3 80.0(15) 21 20_566
N2 Ni2 N3 94.7(18) 12_665 20_566
N3 Ni2 N3 97.5(2) 14_665 20_566
N3 Ni2 N3 103(3) 6_566 20_566
N3 Ni2 N3 97.5(2) 21 20_566
N3 Ni2 N3 92(3) . 20_566
N2 Ni2 N3 173.0(19) 6_566 12_665
N2 Ni2 N3 167(2) 14_665 12_665
N2 Ni2 N3 80.0(15) . 12_665
N2 Ni2 N3 94.7(18) 20_566 12_665
N2 Ni2 N3 75.5(14) 21 12_665
N2 Ni2 N3 89.3(17) 12_665 12_665
N3 Ni2 N3 103(3) 14_665 12_665
N3 Ni2 N3 97.5(2) 6_566 12_665
N3 Ni2 N3 92(3) 21 12_665
N3 Ni2 N3 97.5(2) . 12_665
N3 Ni2 N3 7(4) 20_566 12_665
C5 N3 C6 116.7(7) . .
C5 N3 Ni2 111(2) . .
C6 N3 Ni2 133(3) . .
N3 C6 C7 112(3) . .
N3 C6 H6A 109.1 . .
C7 C6 H6A 109.1 . .
N3 C6 H6B 109.1 . .
C7 C6 H6B 109.1 . .
H6A C6 H6B 107.9 . .
C2 C4 N2 106.6(5) . .
C2 C4 C1 72.2(4) . .
N2 C4 C1 37.1(2) . .
C1 N2 C4 74.5(3) . .
C1 N2 Ni2 146.9(3) . .
C4 N2 Ni2 91.8(3) . .
C1 N1 C2 102.7(5) . .
C1 N1 Ni1 127.8(4) . .
C2 N1 Ni1 129.5(5) . .
N1 C2 C4 105.2(6) . .
N1 C2 C3 122.8(7) . .
C4 C2 C3 132.0(7) . .
C11 C10 C9 120.0 . .
C11 C10 H10 120.0 . .
C9 C10 H10 120.0 . .
C12 C11 C10 120.0 . .
C12 C11 H11 120.0 . .
C10 C11 H11 120.0 . .
C7 C12 C11 120.0 . .
C7 C12 H12 120.0 . .
C11 C12 H12 120.0 . .
C8 C7 C12 120.0 . .
C8 C7 C6 119.9(7) . .
C12 C7 C6 120.1(6) . .
C7 C8 C9 120.0 . .
C7 C8 H8 120.0 . .
C9 C8 H8 120.0 . .
C8 C9 C10 120.0 . .
C8 C9 H9 120.0 . .
C10 C9 H9 120.0 . .
N3 C5 H5 113.1 . .
N2 C1 N2 30.8(4) 20_566 .
N2 C1 N1 121.2(4) 20_566 .
N2 C1 N1 138.7(5) . .
N2 C1 N1 138.7(5) 20_566 20_566
N2 C1 N1 121.2(4) . 20_566
N1 C1 N1 52.0(6) . 20_566
N2 C1 C4 41.9(3) 20_566 .
N2 C1 C4 68.4(3) . .
N1 C1 C4 79.6(3) . .
N1 C1 C4 116.2(4) 20_566 .
N2 C1 C4 68.4(3) 20_566 20_566
N2 C1 C4 41.9(3) . 20_566
N1 C1 C4 116.2(4) . 20_566
N1 C1 C4 79.6(3) 20_566 20_566
C4 C1 C4 90.2(4) . 20_566
N2 C1 H1 118.9 20_566 .
N2 C1 H1 110.7 . .
N1 C1 H1 110.7 . .
N1 C1 H1 97.9 20_566 .
C4 C1 H1 141.0 . .
C4 C1 H1 115.4 20_566 .

loop_
_geom_bond_atom_site_label_1
_geom_bond_atom_site_label_2
_geom_bond_distance
_geom_bond_site_symmetry_2
Ni1 N1 1.971(6) 13_465
Ni1 N1 1.971(6) 8_566
Ni1 N1 1.971(6) .
Ni1 N1 1.971(6) 20_566
Ni1 N1 1.971(6) 23
Ni1 N1 1.971(6) 11_465
Ni1 Br1 2.3659(15) .
Ni2 N2 2.049(5) 6_566
Ni2 N2 2.049(5) 14_665
Ni2 N2 2.049(5) .
Ni2 N2 2.049(5) 20_566
Ni2 N2 2.049(5) 21
Ni2 N2 2.049(5) 12_665
Ni2 N3 2.166(7) 14_665
Ni2 N3 2.166(8) 6_566
Ni2 N3 2.166(8) 21
Ni2 N3 2.166(8) .
Ni2 N3 2.166(8) 20_566
Ni2 N3 2.166(8) 12_665
N3 C5 1.30(5) .
N3 C6 1.45(4) .
C6 C7 1.488(12) .
C6 H6A 0.9700 .
C6 H6B 0.9700 .
C4 C2 1.398(9) .
C4 N2 1.961(8) .
C4 C1 2.033(7) .
N2 C1 1.271(7) .
N1 C1 1.292(7) .
N1 C2 1.377(9) .
C2 C3 1.439(12) .
C10 C11 1.3900 .
C10 C9 1.3900 .
C10 H10 0.9300 .
C11 C12 1.3900 .
C11 H11 0.9300 .
C12 C7 1.3900 .
C12 H12 0.9300 .
C7 C8 1.3900 .
C8 C9 1.3900 .
C8 H8 0.9300 .
C9 H9 0.9300 .
C5 H5 0.9602 .
C3 H3A 0.9600 .
C3 H3B 0.9600 .
C3 H3C 0.9600 .
C1 N2 1.271(7) 20_566
C1 N1 1.292(7) 20_566
C1 C4 2.033(7) 20_566
C1 H1 0.9300 .

loop_
_geom_torsion_atom_site_label_1
_geom_torsion_atom_site_label_2
_geom_torsion_atom_site_label_3
_geom_torsion_atom_site_label_4
_geom_torsion
_geom_torsion_site_symmetry_1
_geom_torsion_site_symmetry_4
N2 Ni2 N3 C5 2(3) 6_566 .
N2 Ni2 N3 C5 14(4) 14_665 .
N2 Ni2 N3 C5 -92(4) . .
N2 Ni2 N3 C5 -78(3) 20_566 .
N2 Ni2 N3 C5 -114(6) 21 .
N2 Ni2 N3 C5 21(13) 12_665 .
N3 Ni2 N3 C5 51(4) 14_665 .
N3 Ni2 N3 C5 90(5) 6_566 .
N3 Ni2 N3 C5 94.6(18) 21 .
N3 Ni2 N3 C5 -167(2) 20_566 .
N3 Ni2 N3 C5 -171(5) 12_665 .
N2 Ni2 N3 C6 -175(6) 6_566 .
N2 Ni2 N3 C6 -164(5) 14_665 .
N2 Ni2 N3 C6 91(5) . .
N2 Ni2 N3 C6 104(6) 20_566 .
N2 Ni2 N3 C6 69(3) 21 .
N2 Ni2 N3 C6 -156(4) 12_665 .
N3 Ni2 N3 C6 -126(5) 14_665 .
N3 Ni2 N3 C6 -87(4) 6_566 .
N3 Ni2 N3 C6 -83(7) 21 .
N3 Ni2 N3 C6 15(7) 20_566 .
N3 Ni2 N3 C6 11(4) 12_665 .
C5 N3 C6 C7 115(5) . .
Ni2 N3 C6 C7 -68(5) . .
C2 C4 N2 C1 22.5(6) . .
C2 C4 N2 Ni2 171.9(6) . .
C1 C4 N2 Ni2 149.4(4) . .
N2 Ni2 N2 C1 4.6(7) 6_566 .
N2 Ni2 N2 C1 -10.2(9) 14_665 .
N2 Ni2 N2 C1 41.6(7) 20_566 .
N2 Ni2 N2 C1 -100.6(7) 21 .
N2 Ni2 N2 C1 -89.1(6) 12_665 .
N3 Ni2 N2 C1 80.3(15) 14_665 .
N3 Ni2 N2 C1 -108(9) 6_566 .
N3 Ni2 N2 C1 -123(3) 21 .
N3 Ni2 N2 C1 84.5(15) . .
N3 Ni2 N2 C1 176.9(19) 20_566 .
N3 Ni2 N2 C1 -177.7(18) 12_665 .
N2 Ni2 N2 C4 -59.4(3) 6_566 .
N2 Ni2 N2 C4 -74.2(3) 14_665 .
N2 Ni2 N2 C4 -22.4(3) 20_566 .
N2 Ni2 N2 C4 -164.5(2) 21 .
N2 Ni2 N2 C4 -153.0(2) 12_665 .
N3 Ni2 N2 C4 16.4(14) 14_665 .
N3 Ni2 N2 C4 -172(9) 6_566 .
N3 Ni2 N2 C4 173(3) 21 .
N3 Ni2 N2 C4 20.5(13) . .
N3 Ni2 N2 C4 113.0(18) 20_566 .
N3 Ni2 N2 C4 118.3(17) 12_665 .
N1 Ni1 N1 C1 -114.9(5) 13_465 .
N1 Ni1 N1 C1 -98.8(4) 8_566 .
N1 Ni1 N1 C1 35.7(5) 20_566 .
N1 Ni1 N1 C1 -21.3(8) 23 .
N1 Ni1 N1 C1 6.9(6) 11_465 .
Br1 Ni1 N1 C1 134.1(5) . .
N1 Ni1 N1 C2 67.9(7) 13_465 .
N1 Ni1 N1 C2 84.0(8) 8_566 .
N1 Ni1 N1 C2 -141.5(6) 20_566 .
N1 Ni1 N1 C2 161.5(5) 23 .
N1 Ni1 N1 C2 -170.3(7) 11_465 .
Br1 Ni1 N1 C2 -43.1(7) . .
C1 N1 C2 C4 -5.9(8) . .
Ni1 N1 C2 C4 171.9(5) . .
C1 N1 C2 C3 172.8(9) . .
Ni1 N1 C2 C3 -9.4(13) . .
N2 C4 C2 N1 -10.2(8) . .
C1 C4 C2 N1 3.8(5) . .
N2 C4 C2 C3 171.2(11) . .
C1 C4 C2 C3 -174.7(12) . .
C9 C10 C11 C12 0.0 . .
C10 C11 C12 C7 0.0 . .
C11 C12 C7 C8 0.0 . .
C11 C12 C7 C6 179.2(9) . .
N3 C6 C7 C8 130.5(7) . .
N3 C6 C7 C12 -48.7(11) . .
C12 C7 C8 C9 0.0 . .
C6 C7 C8 C9 -179.2(9) . .
C7 C8 C9 C10 0.0 . .
C11 C10 C9 C8 0.0 . .
C4 N2 C1 N2 25.9(3) . 20_566
Ni2 N2 C1 N2 -42.8(7) . 20_566
C4 N2 C1 N1 -42.0(6) . .
Ni2 N2 C1 N1 -110.7(8) . .
C4 N2 C1 N1 -108.4(5) . 20_566
Ni2 N2 C1 N1 -177.1(6) . 20_566
Ni2 N2 C1 C4 -68.7(7) . .
C4 N2 C1 C4 -116.6(6) . 20_566
Ni2 N2 C1 C4 174.7(10) . 20_566
C2 N1 C1 N2 9.5(7) . 20_566
Ni1 N1 C1 N2 -168.3(4) . 20_566
C2 N1 C1 N2 43.2(8) . .
Ni1 N1 C1 N2 -134.6(5) . .
C2 N1 C1 N1 139.4(4) . 20_566
Ni1 N1 C1 N1 -38.4(6) . 20_566
C2 N1 C1 C4 4.0(5) . .
Ni1 N1 C1 C4 -173.8(5) . .
C2 N1 C1 C4 89.0(6) . 20_566
Ni1 N1 C1 C4 -88.8(6) . 20_566
C2 C4 C1 N2 -176.9(7) . 20_566
N2 C4 C1 N2 -19.6(3) . 20_566
C2 C4 C1 N2 -157.3(6) . .
C2 C4 C1 N1 -4.0(5) . .
N2 C4 C1 N1 153.3(4) . .
C2 C4 C1 N1 -42.1(6) . 20_566
N2 C4 C1 N1 115.2(5) . 20_566
C2 C4 C1 C4 -120.6(5) . 20_566
N2 C4 C1 C4 36.7(4) . 20_566

loop_
_platon_squeeze_void_nr
_platon_squeeze_void_average_x
_platon_squeeze_void_average_y
_platon_squeeze_void_average_z
_platon_squeeze_void_volume
_platon_squeeze_void_count_electrons
_platon_squeeze_void_content
1 0.000 0.000 0.000 38 3 ' '
2 -0.121 0.032 0.436 2377 617 ' '
3 0.500 0.500 0.500 38 3 ' '
